data_1503425
loop_
_publ_author_name
'Schneider, Caroline C.'
'Caldeira, Helton'
'Gay, Bibiana M.'
'Back, Davi F.'
'Zeni, Gilson'

_publ_section_title
;
 Transmetalation of Z-telluroenynes: stereoselective synthesis of
 Z-enynols and their application in palladium-catalyzed cyclization.
;
_journal_issue 5
_journal_name_full 'Organic letters'
_journal_page_first 936
_journal_page_last 939
_journal_paper_doi 10.1021/ol902896x
_journal_volume 12
_journal_year 2010
_chemical_absolute_configuration ad
_chemical_formula_moiety 'C22 H24 O'
_chemical_formula_sum 'C22 H24 O'
_chemical_formula_weight 304.41
_chemical_melting_point 372
_chemical_name_common dihydrofuran
_chemical_name_systematic
;
        (E)-5-benzylidene-2-isobutyl-2-methyl-3-phenyl-2,5-dihydrofuran
;
_space_group_IT_number 33
_symmetry_cell_setting orthorhombic
_symmetry_space_group_name_Hall 'P 2c -2n'
_symmetry_space_group_name_H-M 'P n a 21'
_atom_sites_solution_hydrogens geom
_atom_sites_solution_primary direct
_atom_sites_solution_secondary difmap
_audit_conform_dict_location ftp://ftp.iucr.org/pub/cif_core.dic
_audit_conform_dict_name cif_core.dic
_audit_conform_dict_version 2.3
_audit_creation_date 2009-09-16T10:16:10-00:00
_audit_creation_method 'WinGX routine CIF_UPDATE'
_cell_angle_alpha 90
_cell_angle_beta 90
_cell_angle_gamma 90
_cell_formula_units_Z 4
_cell_length_a 14.9632(11)
_cell_length_b 18.7349(15)
_cell_length_c 6.3505(4)
_cell_measurement_reflns_used 1512
_cell_measurement_temperature 293(2)
_cell_measurement_theta_max 20.3235
_cell_measurement_theta_min 2.565
_cell_volume 1780.3(2)
_computing_cell_refinement 'BRUKER SAINT'
_computing_data_collection 'BRUKER APEX-II'
_computing_data_reduction 'BRUKER SOFTWARE'
_computing_molecular_graphics 'ORTEP-3 (Farrugia, 2000)'
_computing_publication_material 'SHELXL-97 (Shekdrick, 1997)'
_computing_structure_refinement 'SHELXL-97 (Sheldrick, 1997)'
_computing_structure_solution 'SHELX97 (Sheldrick, 1997)'
_diffrn_ambient_temperature 293(2)
_diffrn_detector_area_resol_mean none
_diffrn_measured_fraction_theta_full 0.995
_diffrn_measured_fraction_theta_max 0.995
_diffrn_measurement_device_type 'X8 APEX II'
_diffrn_measurement_method 'phi and omega scans'
_diffrn_radiation_monochromator graphite
_diffrn_radiation_type MoK\a
_diffrn_radiation_wavelength 0.71073
_diffrn_reflns_av_R_equivalents 0.0929
_diffrn_reflns_av_unetI/netI 0.0895
_diffrn_reflns_limit_h_max 17
_diffrn_reflns_limit_h_min -18
_diffrn_reflns_limit_k_max 23
_diffrn_reflns_limit_k_min -22
_diffrn_reflns_limit_l_max 7
_diffrn_reflns_limit_l_min -5
_diffrn_reflns_number 13590
_diffrn_reflns_theta_full 25.99
_diffrn_reflns_theta_max 25.99
_diffrn_reflns_theta_min 2.17
_diffrn_standards_decay_% none
_diffrn_standards_interval_count none
_diffrn_standards_interval_time none
_diffrn_standards_number none
_exptl_absorpt_coefficient_mu 0.068
_exptl_absorpt_correction_T_max 0.9786
_exptl_absorpt_correction_T_min 0.8981
_exptl_absorpt_correction_type gaussian
_exptl_absorpt_process_details
;
 XPREP (Bruker, 2006) was used to perform the Gaussian absorption
        correction based on the face-indexed crystal size.
;
_exptl_crystal_colour yellow
_exptl_crystal_density_diffrn 1.136
_exptl_crystal_density_meas ?
_exptl_crystal_density_method 'not measured'
_exptl_crystal_description tabular
_exptl_crystal_F_000 656
_exptl_crystal_size_max 0.254
_exptl_crystal_size_mid 0.107
_exptl_crystal_size_min 0.064
_refine_diff_density_max 0.157
_refine_diff_density_min -0.147
_refine_diff_density_rms 0.037
_refine_ls_abs_structure_details 'Flack H D (1983), Acta Cryst. A39, 876-881'
_refine_ls_abs_structure_Flack -1(3)
_refine_ls_extinction_coef 0.013(2)
_refine_ls_extinction_expression Fc^*^=kFc[1+0.001xFc^2^\l^3^/sin(2\q)]^-1/4^
_refine_ls_extinction_method SHELXL
_refine_ls_goodness_of_fit_ref 0.943
_refine_ls_hydrogen_treatment constr
_refine_ls_matrix_type full
_refine_ls_number_parameters 209
_refine_ls_number_reflns 3001
_refine_ls_number_restraints 1
_refine_ls_restrained_S_all 0.943
_refine_ls_R_factor_all 0.1299
_refine_ls_R_factor_gt 0.0547
_refine_ls_shift/su_max 0
_refine_ls_shift/su_mean 0
_refine_ls_structure_factor_coef Fsqd
_refine_ls_weighting_details 'calc w=1/[\s^2^(Fo^2^)+(0.0652P)^2^+0.0000P] where P=(Fo^2^+2Fc^2^)/3'
_refine_ls_weighting_scheme calc
_refine_ls_wR_factor_gt 0.1183
_refine_ls_wR_factor_ref 0.1519
_reflns_number_gt 1526
_reflns_number_total 3001
_reflns_threshold_expression >2sigma(I)
_cod_data_source_file ol902896x_si_002.cif
_cod_data_source_block teste1
_cod_depositor_comments
;
The following automatic conversions were performed:

'_chemical_melting_point' value '372K' was changed to '372' - the
value should be numeric and without a unit designator.

Automatic conversion script
Id: cif_fix_values 1715 2011-07-08 13:25:40Z adriana 

The following automatic conversions were performed:

'_exptl_crystal_density_meas' value 'none' was changed to '?' - the
value is perceived as not measured.

Automatic conversion script
Id: cif_fix_values 3008 2015-01-20 13:52:24Z robertas 
;
_cod_original_sg_symbol_H-M Pna2(1)
_cod_database_code 1503425

loop_
_symmetry_equiv_pos_as_xyz
'x, y, z'
'-x, -y, z+1/2'
'-x+1/2, y+1/2, z+1/2'
'x+1/2, -y+1/2, z'

loop_
_atom_site_label
_atom_site_type_symbol
_atom_site_fract_x
_atom_site_fract_y
_atom_site_fract_z
_atom_site_U_iso_or_equiv
_atom_site_adp_type
_atom_site_occupancy
_atom_site_symmetry_multiplicity
_atom_site_calc_flag
_atom_site_refinement_flags
O1 O 0.67530(15) 0.51043(13) 0.6066(4) 0.0507(7) Uani 1 1 d .
C52 C 0.5742(2) 0.6372(2) 0.4178(6) 0.0495(10) Uani 1 1 d .
C3 C 0.6616(3) 0.3915(2) 0.5011(6) 0.0463(10) Uani 1 1 d .
C4 C 0.6064(2) 0.4316(2) 0.3877(6) 0.0465(9) Uani 1 1 d .
H4 H 0.5683 0.4142 0.284 0.056 Uiso 1 1 calc R
C2 C 0.7100(2) 0.43855(19) 0.6558(6) 0.0485(10) Uani 1 1 d .
C51 C 0.5709(2) 0.5618(2) 0.3643(6) 0.0522(10) Uani 1 1 d .
H51 H 0.5326 0.5509 0.2535 0.063 Uiso 1 1 calc R
C23 C 0.8517(2) 0.4498(2) 0.4127(7) 0.0565(11) Uani 1 1 d .
H23 H 0.8197 0.4179 0.3163 0.068 Uiso 1 1 calc R
C5 C 0.6132(2) 0.5054(2) 0.4463(6) 0.0477(10) Uani 1 1 d .
C36 C 0.6345(3) 0.2777(2) 0.3089(7) 0.0584(11) Uani 1 1 d .
H36 H 0.6025 0.3037 0.2092 0.07 Uiso 1 1 calc R
C22 C 0.8125(2) 0.4404(2) 0.6318(6) 0.0521(10) Uani 1 1 d .
H22A H 0.8349 0.4789 0.7192 0.062 Uiso 1 1 calc R
H22B H 0.8359 0.3962 0.6894 0.062 Uiso 1 1 calc R
C31 C 0.6731(2) 0.3136(2) 0.4795(6) 0.0486(10) Uani 1 1 d .
C53 C 0.5326(3) 0.6862(2) 0.2851(7) 0.0599(11) Uani 1 1 d .
H53 H 0.5037 0.6696 0.1651 0.072 Uiso 1 1 calc R
C57 C 0.6169(3) 0.6646(2) 0.5949(7) 0.0603(11) Uani 1 1 d .
H57 H 0.6452 0.6338 0.6883 0.072 Uiso 1 1 calc R
C55 C 0.5754(3) 0.7843(2) 0.4999(9) 0.0683(14) Uani 1 1 d .
H55 H 0.576 0.833 0.5278 0.082 Uiso 1 1 calc R
C35 C 0.6427(3) 0.2046(2) 0.2852(8) 0.0692(13) Uani 1 1 d .
H35 H 0.6164 0.1822 0.17 0.083 Uiso 1 1 calc R
C56 C 0.6175(3) 0.7370(2) 0.6332(8) 0.0672(12) Uani 1 1 d .
H56 H 0.6469 0.7543 0.7517 0.081 Uiso 1 1 calc R
C33 C 0.7270(3) 0.1986(2) 0.5983(9) 0.0701(13) Uani 1 1 d .
H33 H 0.758 0.1721 0.6984 0.084 Uiso 1 1 calc R
C32 C 0.7197(3) 0.2720(2) 0.6220(8) 0.0629(12) Uani 1 1 d .
H32 H 0.7468 0.2938 0.737 0.075 Uiso 1 1 calc R
C21 C 0.6842(3) 0.4275(2) 0.8870(6) 0.0637(12) Uani 1 1 d .
H21A H 0.7181 0.4596 0.9738 0.096 Uiso 1 1 calc R
H21B H 0.6969 0.3792 0.9273 0.096 Uiso 1 1 calc R
H21C H 0.6216 0.4368 0.9047 0.096 Uiso 1 1 calc R
C25 C 0.9492(3) 0.4283(2) 0.4137(9) 0.0757(14) Uani 1 1 d .
H25A H 0.9546 0.3801 0.4632 0.114 Uiso 1 1 calc R
H25B H 0.982 0.4596 0.505 0.114 Uiso 1 1 calc R
H25C H 0.9727 0.4316 0.2734 0.114 Uiso 1 1 calc R
C34 C 0.6890(3) 0.1647(2) 0.4289(9) 0.0739(14) Uani 1 1 d .
H34 H 0.6947 0.1156 0.4121 0.089 Uiso 1 1 calc R
C54 C 0.5328(3) 0.7581(2) 0.3252(9) 0.0711(14) Uani 1 1 d .
H54 H 0.5039 0.7892 0.2336 0.085 Uiso 1 1 calc R
C24 C 0.8428(3) 0.5250(3) 0.3315(9) 0.0958(19) Uani 1 1 d .
H24A H 0.8677 0.528 0.1925 0.144 Uiso 1 1 calc R
H24B H 0.8741 0.5571 0.4235 0.144 Uiso 1 1 calc R
H24C H 0.7807 0.538 0.3268 0.144 Uiso 1 1 calc R

loop_
_atom_site_aniso_label
_atom_site_aniso_U_11
_atom_site_aniso_U_22
_atom_site_aniso_U_33
_atom_site_aniso_U_23
_atom_site_aniso_U_13
_atom_site_aniso_U_12
O1 0.0461(14) 0.0659(18) 0.0403(15) -0.0049(15) -0.0061(14) 0.0028(13)
C52 0.037(2) 0.056(3) 0.055(3) 0.006(2) 0.001(2) -0.0001(18)
C3 0.041(2) 0.061(3) 0.037(2) 0.004(2) 0.0026(18) -0.0012(19)
C4 0.040(2) 0.059(3) 0.040(2) -0.003(2) 0.002(2) -0.0026(19)
C2 0.051(2) 0.054(2) 0.041(2) 0.002(2) -0.002(2) 0.000(2)
C51 0.040(2) 0.073(3) 0.044(2) 0.002(2) -0.0068(19) -0.001(2)
C23 0.042(2) 0.070(3) 0.058(3) 0.004(2) -0.003(2) -0.0082(19)
C5 0.036(2) 0.070(3) 0.037(2) 0.006(2) 0.0005(19) 0.0003(19)
C36 0.052(3) 0.066(3) 0.057(3) 0.005(3) -0.004(2) -0.002(2)
C22 0.044(2) 0.065(3) 0.048(2) 0.005(2) -0.005(2) 0.0033(19)
C31 0.043(2) 0.061(3) 0.042(2) 0.010(2) 0.002(2) -0.002(2)
C53 0.051(3) 0.069(3) 0.059(3) 0.009(3) -0.009(2) -0.002(2)
C57 0.059(3) 0.062(3) 0.060(3) -0.008(3) -0.010(2) 0.007(2)
C55 0.062(3) 0.059(3) 0.084(4) -0.006(3) 0.003(3) -0.005(2)
C35 0.066(3) 0.068(3) 0.075(3) 0.002(3) -0.003(3) -0.011(2)
C56 0.061(3) 0.071(3) 0.069(3) -0.006(3) -0.012(3) -0.001(2)
C33 0.058(3) 0.064(3) 0.089(4) 0.020(3) -0.012(3) 0.000(2)
C32 0.057(3) 0.070(3) 0.062(3) 0.011(3) -0.012(2) -0.006(2)
C21 0.056(3) 0.093(3) 0.042(2) 0.005(2) 0.001(2) -0.002(2)
C25 0.053(3) 0.084(3) 0.090(4) 0.004(3) 0.008(3) 0.001(2)
C34 0.053(3) 0.069(3) 0.099(4) 0.014(3) -0.005(3) -0.005(2)
C54 0.063(3) 0.065(3) 0.085(4) 0.016(3) -0.001(3) 0.002(2)
C24 0.079(3) 0.099(4) 0.110(5) 0.051(4) 0.030(3) 0.019(3)

loop_
_atom_type_symbol
_atom_type_description
_atom_type_scat_dispersion_real
_atom_type_scat_dispersion_imag
_atom_type_scat_source
C C 0.0033 0.0016 'International Tables Vol C Tables 4.2.6.8 and 6.1.1.4'
H H 0 0 'International Tables Vol C Tables 4.2.6.8 and 6.1.1.4'
O O 0.0106 0.006 'International Tables Vol C Tables 4.2.6.8 and 6.1.1.4'

loop_
_geom_angle_atom_site_label_1
_geom_angle_atom_site_label_2
_geom_angle_atom_site_label_3
_geom_angle
C5 O1 C2 109.3(3)
C57 C52 C53 116.8(4)
C57 C52 C51 124.3(4)
C53 C52 C51 118.9(4)
C4 C3 C31 125.5(4)
C4 C3 C2 108.8(3)
C31 C3 C2 125.7(3)
C3 C4 C5 111.1(3)
C3 C4 H4 124.4
C5 C4 H4 124.4
O1 C2 C3 103.1(3)
O1 C2 C21 103.7(3)
C3 C2 C21 115.2(3)
O1 C2 C22 108.0(3)
C3 C2 C22 115.3(3)
C21 C2 C22 110.4(3)
C5 C51 C52 131.4(4)
C5 C51 H51 114.3
C52 C51 H51 114.3
C24 C23 C25 109.6(3)
C24 C23 C22 112.8(4)
C25 C23 C22 109.7(4)
C24 C23 H23 108.2
C25 C23 H23 108.2
C22 C23 H23 108.2
C51 C5 O1 123.4(4)
C51 C5 C4 128.8(4)
O1 C5 C4 107.7(3)
C35 C36 C31 121.5(4)
C35 C36 H36 119.3
C31 C36 H36 119.3
C23 C22 C2 118.5(3)
C23 C22 H22A 107.7
C2 C22 H22A 107.7
C23 C22 H22B 107.7
C2 C22 H22B 107.7
H22A C22 H22B 107.1
C32 C31 C36 116.4(4)
C32 C31 C3 123.7(4)
C36 C31 C3 119.9(4)
C54 C53 C52 122.3(4)
C54 C53 H53 118.9
C52 C53 H53 118.9
C56 C57 C52 120.6(4)
C56 C57 H57 119.7
C52 C57 H57 119.7
C54 C55 C56 118.7(4)
C54 C55 H55 120.6
C56 C55 H55 120.6
C34 C35 C36 120.9(5)
C34 C35 H35 119.5
C36 C35 H35 119.5
C55 C56 C57 121.4(5)
C55 C56 H56 119.3
C57 C56 H56 119.3
C34 C33 C32 120.8(5)
C34 C33 H33 119.6
C32 C33 H33 119.6
C31 C32 C33 121.8(4)
C31 C32 H32 119.1
C33 C32 H32 119.1
C2 C21 H21A 109.5
C2 C21 H21B 109.5
H21A C21 H21B 109.5
C2 C21 H21C 109.5
H21A C21 H21C 109.5
H21B C21 H21C 109.5
C23 C25 H25A 109.5
C23 C25 H25B 109.5
H25A C25 H25B 109.5
C23 C25 H25C 109.5
H25A C25 H25C 109.5
H25B C25 H25C 109.5
C35 C34 C33 118.6(4)
C35 C34 H34 120.7
C33 C34 H34 120.7
C53 C54 C55 120.2(5)
C53 C54 H54 119.9
C55 C54 H54 119.9
C23 C24 H24A 109.5
C23 C24 H24B 109.5
H24A C24 H24B 109.5
C23 C24 H24C 109.5
H24A C24 H24C 109.5
H24B C24 H24C 109.5

loop_
_geom_bond_atom_site_label_1
_geom_bond_atom_site_label_2
_geom_bond_distance
O1 C5 1.381(4)
O1 C2 1.477(4)
C52 C57 1.391(5)
C52 C53 1.394(5)
C52 C51 1.453(5)
C3 C4 1.329(5)
C3 C31 1.476(5)
C3 C2 1.506(5)
C4 C5 1.435(5)
C4 H4 0.93
C2 C21 1.532(5)
C2 C22 1.541(5)
C51 C5 1.338(5)
C51 H51 0.93
C23 C24 1.508(5)
C23 C25 1.512(5)
C23 C22 1.521(6)
C23 H23 0.98
C36 C35 1.385(5)
C36 C31 1.399(5)
C36 H36 0.93
C22 H22A 0.97
C22 H22B 0.97
C31 C32 1.383(5)
C53 C54 1.370(5)
C53 H53 0.93
C57 C56 1.378(5)
C57 H57 0.93
C55 C54 1.370(7)
C55 C56 1.377(6)
C55 H55 0.93
C35 C34 1.368(6)
C35 H35 0.93
C56 H56 0.93
C33 C34 1.373(7)
C33 C32 1.387(5)
C33 H33 0.93
C32 H32 0.93
C21 H21A 0.96
C21 H21B 0.96
C21 H21C 0.96
C25 H25A 0.96
C25 H25B 0.96
C25 H25C 0.96
C34 H34 0.93
C54 H54 0.93
C24 H24A 0.96
C24 H24B 0.96
C24 H24C 0.96

loop_
_geom_torsion_atom_site_label_1
_geom_torsion_atom_site_label_2
_geom_torsion_atom_site_label_3
_geom_torsion_atom_site_label_4
_geom_torsion
C31 C3 C4 C5 -178.8(3)
C2 C3 C4 C5 1.5(4)
C5 O1 C2 C3 1.1(4)
C5 O1 C2 C21 -119.4(3)
C5 O1 C2 C22 123.5(3)
C4 C3 C2 O1 -1.6(4)
C31 C3 C2 O1 178.7(3)
C4 C3 C2 C21 110.7(4)
C31 C3 C2 C21 -69.0(5)
C4 C3 C2 C22 -119.0(3)
C31 C3 C2 C22 61.3(5)
C57 C52 C51 C5 -9.2(6)
C53 C52 C51 C5 170.6(4)
C52 C51 C5 O1 -2.4(6)
C52 C51 C5 C4 179.2(3)
C2 O1 C5 C51 -178.9(3)
C2 O1 C5 C4 -0.2(3)
C3 C4 C5 C51 177.7(4)
C3 C4 C5 O1 -0.8(4)
C24 C23 C22 C2 74.4(5)
C25 C23 C22 C2 -163.1(3)
O1 C2 C22 C23 -68.2(4)
C3 C2 C22 C23 46.4(5)
C21 C2 C22 C23 179.0(3)
C35 C36 C31 C32 0.0(6)
C35 C36 C31 C3 -179.0(4)
C4 C3 C31 C32 -168.9(4)
C2 C3 C31 C32 10.8(6)
C4 C3 C31 C36 10.1(6)
C2 C3 C31 C36 -170.2(4)
C57 C52 C53 C54 -0.2(6)
C51 C52 C53 C54 179.9(4)
C53 C52 C57 C56 -0.4(6)
C51 C52 C57 C56 179.4(4)
C31 C36 C35 C34 0.1(6)
C54 C55 C56 C57 -0.4(7)
C52 C57 C56 C55 0.7(7)
C36 C31 C32 C33 -0.6(6)
C3 C31 C32 C33 178.4(4)
C34 C33 C32 C31 1.1(7)
C36 C35 C34 C33 0.3(7)
C32 C33 C34 C35 -0.9(7)
C52 C53 C54 C55 0.5(7)
C56 C55 C54 C53 -0.2(7)
